data_2311458
loop_
_publ_author_name
'Geiger, David K.'
'DeStefano, Matthew R.'
'Lewis, Robert A.'

_publ_section_title
;
 Structural characterization of two solvates of a luminescent copper(II)
 bis-(pyridine)-substituted benzimidazole complex.
;
_journal_issue 'Pt 11'
_journal_name_full 'Acta crystallographica. Section E, Crystallographic communications'
_journal_page_first 1616
_journal_page_last 1621
_journal_paper_doi 10.1107/S2056989017014232
_journal_volume 73
_journal_year 2017
_chemical_formula_iupac '[Cu (C2 H3 O2)2 (C20 H18 N4)], 0.5C2 H6 O'
_chemical_formula_moiety '2C24 H24 Cu N4 O4, C2 H6 O'
_chemical_formula_sum 'C50 H54 Cu2 N8 O9'
_chemical_formula_weight 1038.09
_chemical_name_systematic
;
Bis(acetato-\k<i>O</i>){5,6-dimethyl-2-(pyridin-2-yl)-1-[pyridin-2-yl)methyl]-\
1<i>H</i>-benzimidazole-\k^2^<i>N</i>^2^,<i>N</i>^3^}copper(II) ethanol
hemisolvate
;
_space_group_crystal_system triclinic
_space_group_IT_number 2
_space_group_name_Hall '-P 1'
_space_group_name_H-M_alt 'P -1'
_atom_sites_solution_hydrogens geom
_audit_creation_method SHELXL-2014/7
_cell_angle_alpha 81.873(4)
_cell_angle_beta 77.126(4)
_cell_angle_gamma 80.348(4)
_cell_formula_units_Z 2
_cell_length_a 11.2595(11)
_cell_length_b 14.0130(15)
_cell_length_c 16.5004(18)
_cell_measurement_reflns_used 7750
_cell_measurement_temperature 200(2)
_cell_measurement_theta_max 23.92
_cell_measurement_theta_min 2.27
_cell_volume 2487.4(5)
_computing_cell_refinement
;
APEX2 (Bruker, 2013)
;
_computing_data_collection
;
APEX2 (Bruker, 2013)
;
_computing_data_reduction
;
SAINT (Bruker, 2013)
;
_computing_molecular_graphics
;
PLATON (Spek, 2009) and Mercury (Macrae <i>et al.</i>, 2006)
;
_computing_publication_material
;
publCIF (Westrip, 2010)
;
_computing_structure_refinement
;
SHELXL2014 (Sheldrick, 2015)
;
_computing_structure_solution
;
SHELXS97 (Sheldrick, 2008)
;
_diffrn_ambient_temperature 200(2)
_diffrn_detector_area_resol_mean 8.3330
_diffrn_measured_fraction_theta_full 0.974
_diffrn_measured_fraction_theta_max 0.970
_diffrn_measurement_device_type 'Bruker SMART X2S benchtop'
_diffrn_measurement_method \w
_diffrn_radiation_type MoK\a
_diffrn_radiation_wavelength 0.71073
_diffrn_reflns_av_R_equivalents 0.0421
_diffrn_reflns_limit_h_max 13
_diffrn_reflns_limit_h_min -13
_diffrn_reflns_limit_k_max 16
_diffrn_reflns_limit_k_min -17
_diffrn_reflns_limit_l_max 15
_diffrn_reflns_limit_l_min -20
_diffrn_reflns_number 22519
_diffrn_reflns_theta_full 25.242
_diffrn_reflns_theta_max 25.682
_diffrn_reflns_theta_min 1.273
_exptl_absorpt_coefficient_mu 0.918
_exptl_absorpt_correction_T_max 0.832
_exptl_absorpt_correction_T_min 0.726
_exptl_absorpt_correction_type multi-scan
_exptl_absorpt_process_details
;
(SADABS; Bruker, 2013)
;
_exptl_crystal_colour blue-green
_exptl_crystal_density_diffrn 1.386
_exptl_crystal_density_method 'not measured'
_exptl_crystal_description parallelpiped
_exptl_crystal_F_000 1080
_exptl_crystal_size_max 0.600
_exptl_crystal_size_mid 0.300
_exptl_crystal_size_min 0.200
_refine_diff_density_max 0.767
_refine_diff_density_min -0.424
_refine_ls_extinction_method none
_refine_ls_goodness_of_fit_ref 1.036
_refine_ls_hydrogen_treatment constr
_refine_ls_matrix_type full
_refine_ls_number_parameters 690
_refine_ls_number_reflns 9149
_refine_ls_number_restraints 160
_refine_ls_restrained_S_all 1.056
_refine_ls_R_factor_all 0.0681
_refine_ls_R_factor_gt 0.0447
_refine_ls_shift/su_max 0.001
_refine_ls_shift/su_mean 0.000
_refine_ls_structure_factor_coef Fsqd
_refine_ls_weighting_details 'w=1/[\s^2^(Fo^2^)+(0.0537P)^2^+0.9243P] where P=(Fo^2^+2Fc^2^)/3'
_refine_ls_weighting_scheme calc
_refine_ls_wR_factor_gt 0.1098
_refine_ls_wR_factor_ref 0.1213
_reflns_number_gt 6690
_reflns_number_total 9149
_reflns_threshold_expression 'I > 2\s(I)'
_cod_data_source_file zl2717sup1.cif
_cod_data_source_block 2
_cod_database_code 2311458
_shelx_space_group_comment
;
The symmetry employed for this shelxl refinement is uniquely defined
by the following loop, which should always be used as a source of
symmetry information in preference to the above space-group names.
They are only intended as comments.
;
_shelx_estimated_absorpt_t_min 0.609
_shelx_estimated_absorpt_t_max 0.838

loop_
_space_group_symop_operation_xyz
'x, y, z'
'-x, -y, -z'

loop_
_atom_site_type_symbol
_atom_site_label
_atom_site_fract_x
_atom_site_fract_y
_atom_site_fract_z
_atom_site_U_iso_or_equiv
_atom_site_adp_type
_atom_site_calc_flag
_atom_site_occupancy
_atom_site_disorder_assembly
_atom_site_disorder_group
C C110 0.7322(12) 0.7207(12) 0.2553(10) 0.112(3) Uani d 0.411(3) A 1
H H111 0.6863 0.6731 0.2425 0.169 Uiso calc 0.411(3) A 1
H H112 0.6784 0.7611 0.2965 0.169 Uiso calc 0.411(3) A 1
H H113 0.7611 0.7622 0.2040 0.169 Uiso calc 0.411(3) A 1
C C100 0.8389(12) 0.6691(9) 0.2895(11) 0.122(3) Uani d 0.411(3) A 1
H H101 0.8086 0.6261 0.3403 0.147 Uiso calc 0.411(3) A 1
H H102 0.8911 0.6272 0.2479 0.147 Uiso calc 0.411(3) A 1
O O100 0.9097(8) 0.7285(6) 0.3096(5) 0.112(3) Uani d 0.411(3) A 1
H H100 0.8830 0.7405 0.3594 0.168 Uiso calc 0.411(3) A 1
C C210 0.6049(12) 0.6081(10) 0.2736(10) 0.114(3) Uani d 0.362(3) B 2
H H211 0.5941 0.5404 0.2942 0.171 Uiso calc 0.362(3) B 2
H H212 0.5726 0.6492 0.3192 0.171 Uiso calc 0.362(3) B 2
H H213 0.5604 0.6305 0.2281 0.171 Uiso calc 0.362(3) B 2
C C200 0.7342(13) 0.6145(9) 0.2429(12) 0.111(3) Uani d 0.362(3) B 2
H H201 0.7788 0.5903 0.2888 0.134 Uiso calc 0.362(3) B 2
H H202 0.7666 0.5716 0.1977 0.134 Uiso calc 0.362(3) B 2
O O200 0.7576(11) 0.7075(9) 0.2126(8) 0.123(3) Uani d 0.362(3) B 2
H H200 0.6907 0.7445 0.2123 0.184 Uiso calc 0.362(3) B 2
C C310 0.825(2) 0.7134(19) 0.2390(18) 0.119(3) Uani d 0.227(3) C 3
H H311 0.8604 0.7241 0.2857 0.178 Uiso calc 0.227(3) C 3
H H312 0.8911 0.6861 0.1952 0.178 Uiso calc 0.227(3) C 3
H H313 0.7846 0.7755 0.2162 0.178 Uiso calc 0.227(3) C 3
C C300 0.731(2) 0.642(2) 0.2700(12) 0.117(3) Uani d 0.227(3) C 3
H H301 0.7704 0.5785 0.2927 0.140 Uiso calc 0.227(3) C 3
H H302 0.6631 0.6685 0.3138 0.140 Uiso calc 0.227(3) C 3
O O300 0.6892(17) 0.6336(13) 0.1987(12) 0.119(3) Uani d 0.227(3) C 3
H H300 0.6256 0.6740 0.1962 0.178 Uiso calc 0.227(3) C 3
Cu Cu1 1.12110(3) 0.24202(3) 0.42497(2) 0.03483(12) Uani d 1 . .
Cu Cu2 0.39897(4) 0.74583(3) 0.09205(2) 0.03675(13) Uani d 1 . .
O O1 1.2626(2) 0.30596(16) 0.41826(15) 0.0443(6) Uani d 1 . .
O O2 1.2708(3) 0.2118(2) 0.53576(19) 0.0743(9) Uani d 1 . .
O O3 1.0065(2) 0.33510(17) 0.49500(15) 0.0465(6) Uani d 1 . .
O O4 0.99188(19) 0.38173(17) 0.36382(15) 0.0439(6) Uani d 1 . .
O O5 0.4991(2) 0.83679(16) 0.01689(15) 0.0495(6) Uani d 1 . .
O O6 0.5495(3) 0.8340(2) 0.13825(16) 0.0767(10) Uani d 1 . .
O O7 0.2561(2) 0.84483(16) 0.11952(16) 0.0513(6) Uani d 1 . .
O O8 0.2187(2) 0.77443(17) 0.01778(15) 0.0518(6) Uani d 1 . .
N N1 1.2083(2) 0.15678(18) 0.33409(16) 0.0341(6) Uani d 1 . .
N N2 1.0026(2) 0.15012(18) 0.43873(15) 0.0335(6) Uani d 1 . .
N N3 0.9448(2) 0.02312(18) 0.39860(17) 0.0366(6) Uani d 1 . .
N N4 0.9083(2) 0.06519(19) 0.23244(17) 0.0403(7) Uani d 1 . .
N N5 0.3178(2) 0.64194(19) 0.17383(16) 0.0359(6) Uani d 1 . .
N N6 0.5232(2) 0.63011(18) 0.06515(15) 0.0318(6) Uani d 1 . .
N N7 0.5810(2) 0.46992(18) 0.08607(16) 0.0326(6) Uani d 1 . .
N N8 0.5714(2) 0.26486(19) 0.24464(17) 0.0416(7) Uani d 1 . .
C C1 1.1481(3) 0.0844(2) 0.3236(2) 0.0349(7) Uani d 1 . .
C C2 1.1963(3) 0.0241(2) 0.2612(2) 0.0444(8) Uani d 1 . .
H H2 1.1531 -0.0259 0.2541 0.053 Uiso calc 1 . .
C C3 1.3089(3) 0.0375(3) 0.2089(2) 0.0518(9) Uani d 1 . .
H H3 1.3448 -0.0043 0.1667 0.062 Uiso calc 1 . .
C C4 1.3676(3) 0.1124(3) 0.2192(2) 0.0509(9) Uani d 1 . .
H H4 1.4433 0.1243 0.1831 0.061 Uiso calc 1 . .
C C5 1.3151(3) 0.1697(3) 0.2825(2) 0.0442(8) Uani d 1 . .
H H5 1.3565 0.2206 0.2897 0.053 Uiso calc 1 . .
C C6 1.0319(3) 0.0831(2) 0.38545(19) 0.0333(7) Uani d 1 . .
C C7 0.8886(3) 0.1354(2) 0.48849(19) 0.0353(7) Uani d 1 . .
C C8 0.8512(3) 0.0567(2) 0.4630(2) 0.0374(8) Uani d 1 . .
C C9 0.7376(3) 0.0263(3) 0.4987(2) 0.0476(9) Uani d 1 . .
H H9 0.7130 -0.0275 0.4806 0.057 Uiso calc 1 . .
C C10 0.6623(3) 0.0768(3) 0.5608(2) 0.0512(10) Uani d 1 . .
C C11 0.6995(3) 0.1566(3) 0.5885(2) 0.0497(9) Uani d 1 . .
C C12 0.8135(3) 0.1856(3) 0.5526(2) 0.0420(8) Uani d 1 . .
H H12 0.8395 0.2383 0.5713 0.050 Uiso calc 1 . .
C C13 0.9321(3) -0.0540(2) 0.3508(2) 0.0425(8) Uani d 1 . .
H H13A 0.8857 -0.1027 0.3884 0.051 Uiso calc 1 . .
H H13B 1.0146 -0.0873 0.3269 0.051 Uiso calc 1 . .
C C14 0.8655(3) -0.0113(2) 0.2814(2) 0.0365(7) Uani d 1 . .
C C15 0.7647(3) -0.0491(3) 0.2714(2) 0.0433(8) Uani d 1 . .
H H15 0.7362 -0.1029 0.3081 0.052 Uiso calc 1 . .
C C16 0.7061(3) -0.0076(3) 0.2074(2) 0.0500(9) Uani d 1 . .
H H16 0.6372 -0.0327 0.1988 0.060 Uiso calc 1 . .
C C17 0.7491(3) 0.0709(3) 0.1563(2) 0.0454(9) Uani d 1 . .
H H17 0.7102 0.1014 0.1119 0.054 Uiso calc 1 . .
C C18 0.8502(3) 0.1044(2) 0.1710(2) 0.0434(8) Uani d 1 . .
H H18 0.8800 0.1583 0.1352 0.052 Uiso calc 1 . .
C C19 0.9574(3) 0.3905(2) 0.4395(2) 0.0416(8) Uani d 1 . .
C C20 0.8523(4) 0.4683(3) 0.4697(3) 0.0672(12) Uani d 1 . .
H H20A 0.7965 0.4822 0.4303 0.101 Uiso calc 1 . .
H H20B 0.8852 0.5278 0.4731 0.101 Uiso calc 1 . .
H H20C 0.8074 0.4454 0.5250 0.101 Uiso calc 1 . .
C C21 1.3077(3) 0.2774(3) 0.4830(2) 0.0435(8) Uani d 1 . .
C C22 1.4111(3) 0.3294(3) 0.4922(3) 0.0648(12) Uani d 1 . .
H H22A 1.3859 0.3626 0.5430 0.097 Uiso calc 1 . .
H H22B 1.4295 0.3773 0.4435 0.097 Uiso calc 1 . .
H H22C 1.4846 0.2818 0.4960 0.097 Uiso calc 1 . .
C C23 0.6360(3) 0.6074(2) 0.01201(18) 0.0317(7) Uani d 1 . .
C C24 0.6730(3) 0.5073(2) 0.02474(19) 0.0331(7) Uani d 1 . .
C C25 0.7842(3) 0.4623(2) -0.0185(2) 0.0396(8) Uani d 1 . .
H H25 0.8078 0.3939 -0.0096 0.047 Uiso calc 1 . .
C C26 0.8592(3) 0.5209(3) -0.0748(2) 0.0420(8) Uani d 1 . .
C C27 0.8222(3) 0.6228(3) -0.0891(2) 0.0423(8) Uani d 1 . .
C C28 0.7099(3) 0.6658(2) -0.04656(19) 0.0375(8) Uani d 1 . .
H H28 0.6840 0.7337 -0.0571 0.045 Uiso calc 1 . .
C C29 0.4942(3) 0.5477(2) 0.10875(18) 0.0321(7) Uani d 1 . .
C C30 0.3812(3) 0.5508(2) 0.17337(19) 0.0332(7) Uani d 1 . .
C C31 0.3395(3) 0.4751(3) 0.2297(2) 0.0487(9) Uani d 1 . .
H H31 0.3863 0.4120 0.2300 0.058 Uiso calc 1 . .
C C32 0.2293(3) 0.4920(3) 0.2857(3) 0.0627(12) Uani d 1 . .
H H32 0.1988 0.4405 0.3244 0.075 Uiso calc 1 . .
C C33 0.1643(3) 0.5840(3) 0.2849(2) 0.0600(11) Uani d 1 . .
H H33 0.0877 0.5969 0.3225 0.072 Uiso calc 1 . .
C C34 0.2117(3) 0.6574(3) 0.2286(2) 0.0482(9) Uani d 1 . .
H H34 0.1673 0.7213 0.2289 0.058 Uiso calc 1 . .
C C35 0.5817(3) 0.3659(2) 0.1147(2) 0.0367(7) Uani d 1 . .
H H35A 0.6344 0.3279 0.0704 0.044 Uiso calc 1 . .
H H35B 0.4971 0.3502 0.1228 0.044 Uiso calc 1 . .
C C36 0.6272(3) 0.3344(2) 0.19473(19) 0.0318(7) Uani d 1 . .
C C37 0.7230(3) 0.3699(3) 0.2131(2) 0.0530(10) Uani d 1 . .
H H37 0.7610 0.4195 0.1760 0.064 Uiso calc 1 . .
C C38 0.7643(3) 0.3336(3) 0.2854(2) 0.0591(11) Uani d 1 . .
H H38 0.8303 0.3579 0.2992 0.071 Uiso calc 1 . .
C C39 0.7086(4) 0.2624(3) 0.3365(2) 0.0577(11) Uani d 1 . .
H H39 0.7348 0.2356 0.3868 0.069 Uiso calc 1 . .
C C40 0.6135(4) 0.2297(3) 0.3140(2) 0.0561(10) Uani d 1 . .
H H40 0.5755 0.1792 0.3498 0.067 Uiso calc 1 . .
C C41 0.5640(4) 0.8600(3) 0.0627(2) 0.0557(11) Uani d 1 . .
C C42 0.6635(4) 0.9222(3) 0.0194(3) 0.0776(15) Uani d 1 . .
H H42A 0.6269 0.9908 0.0137 0.116 Uiso calc 1 . .
H H42B 0.7006 0.9016 -0.0361 0.116 Uiso calc 1 . .
H H42C 0.7270 0.9143 0.0529 0.116 Uiso calc 1 . .
C C43 0.1881(3) 0.8350(2) 0.0695(2) 0.0480(9) Uani d 1 . .
C C44 0.0649(4) 0.8991(3) 0.0772(3) 0.0868(16) Uani d 1 . .
H H44A 0.0259 0.8910 0.0317 0.130 Uiso calc 1 . .
H H44B 0.0769 0.9673 0.0740 0.130 Uiso calc 1 . .
H H44C 0.0121 0.8807 0.1310 0.130 Uiso calc 1 . .
C C45 0.6167(4) 0.2099(3) 0.6582(2) 0.0688(12) Uani d 1 . .
H H45A 0.6094 0.1664 0.7105 0.103 Uiso calc 1 . .
H H45B 0.5351 0.2306 0.6448 0.103 Uiso calc 1 . .
H H45C 0.6520 0.2671 0.6644 0.103 Uiso calc 1 . .
C C46 0.5361(3) 0.0466(3) 0.5996(3) 0.0733(14) Uani d 1 . .
H H46A 0.5284 -0.0131 0.5778 0.110 Uiso calc 1 . .
H H46B 0.4718 0.0986 0.5855 0.110 Uiso calc 1 . .
H H46C 0.5269 0.0349 0.6605 0.110 Uiso calc 1 . .
C C47 0.9831(3) 0.4749(3) -0.1201(3) 0.0614(11) Uani d 1 . .
H H47A 1.0486 0.4963 -0.0998 0.092 Uiso calc 1 . .
H H47B 0.9921 0.4947 -0.1803 0.092 Uiso calc 1 . .
H H47C 0.9888 0.4038 -0.1096 0.092 Uiso calc 1 . .
C C48 0.9058(3) 0.6858(3) -0.1512(2) 0.0589(11) Uani d 1 . .
H H48A 0.8701 0.7544 -0.1494 0.088 Uiso calc 1 . .
H H48B 0.9142 0.6677 -0.2076 0.088 Uiso calc 1 . .
H H48C 0.9870 0.6759 -0.1365 0.088 Uiso calc 1 . .

loop_
_atom_site_aniso_label
_atom_site_aniso_U_11
_atom_site_aniso_U_22
_atom_site_aniso_U_33
_atom_site_aniso_U_12
_atom_site_aniso_U_13
_atom_site_aniso_U_23
C110 0.135(6) 0.093(5) 0.107(6) 0.021(5) -0.026(6) -0.047(5)
C100 0.138(6) 0.095(5) 0.113(6) 0.042(5) -0.014(5) -0.031(5)
O100 0.145(6) 0.058(4) 0.094(5) 0.043(4) 0.022(5) -0.018(4)
C210 0.137(7) 0.092(6) 0.115(7) 0.032(6) -0.029(6) -0.067(6)
C200 0.131(5) 0.087(5) 0.109(6) 0.034(5) -0.024(5) -0.046(5)
O200 0.133(6) 0.103(5) 0.128(6) 0.035(5) -0.038(5) -0.044(5)
C310 0.138(6) 0.085(5) 0.114(7) 0.044(6) -0.013(6) -0.038(5)
C300 0.133(6) 0.092(5) 0.112(6) 0.038(5) -0.020(5) -0.040(5)
O300 0.136(6) 0.090(6) 0.124(7) 0.025(5) -0.027(6) -0.042(5)
Cu1 0.0377(2) 0.0332(2) 0.0358(2) -0.01181(17) -0.01069(18) 0.00191(17)
Cu2 0.0470(3) 0.0298(2) 0.0306(2) -0.00976(18) 0.00089(18) -0.00279(16)
O1 0.0466(14) 0.0423(13) 0.0491(14) -0.0183(11) -0.0165(12) 0.0033(11)
O2 0.0743(19) 0.076(2) 0.074(2) -0.0280(16) -0.0333(16) 0.0363(17)
O3 0.0547(15) 0.0452(14) 0.0430(14) -0.0137(12) -0.0092(12) -0.0094(12)
O4 0.0373(13) 0.0484(14) 0.0458(14) -0.0078(11) -0.0075(11) -0.0035(12)
O5 0.0639(16) 0.0388(13) 0.0432(14) -0.0180(12) 0.0016(12) -0.0031(11)
O6 0.101(2) 0.095(2) 0.0399(16) -0.0591(19) 0.0092(16) -0.0094(15)
O7 0.0645(17) 0.0332(13) 0.0486(15) -0.0038(12) 0.0041(13) -0.0077(11)
O8 0.0626(16) 0.0402(14) 0.0452(14) 0.0069(12) -0.0052(12) -0.0058(12)
N1 0.0306(15) 0.0316(14) 0.0389(15) -0.0049(11) -0.0088(12) 0.0038(12)
N2 0.0367(16) 0.0330(14) 0.0321(14) -0.0109(12) -0.0111(12) 0.0055(11)
N3 0.0406(16) 0.0286(14) 0.0448(16) -0.0117(12) -0.0201(13) 0.0079(12)
N4 0.0445(17) 0.0312(15) 0.0472(17) -0.0083(12) -0.0143(14) 0.0008(13)
N5 0.0350(15) 0.0386(15) 0.0313(14) -0.0086(12) -0.0008(12) -0.0001(12)
N6 0.0335(15) 0.0326(14) 0.0293(13) -0.0117(11) -0.0039(12) 0.0010(11)
N7 0.0357(15) 0.0294(14) 0.0341(14) -0.0085(12) -0.0117(12) 0.0041(11)
N8 0.0444(17) 0.0370(16) 0.0406(16) -0.0079(13) -0.0072(13) 0.0055(13)
C1 0.0343(18) 0.0301(16) 0.0406(18) -0.0035(14) -0.0135(15) 0.0030(14)
C2 0.047(2) 0.0352(18) 0.052(2) -0.0029(15) -0.0152(18) -0.0050(16)
C3 0.047(2) 0.052(2) 0.052(2) 0.0073(18) -0.0094(19) -0.0088(18)
C4 0.036(2) 0.055(2) 0.054(2) -0.0020(17) -0.0022(18) 0.0020(19)
C5 0.034(2) 0.046(2) 0.050(2) -0.0080(16) -0.0066(17) 0.0038(17)
C6 0.0362(18) 0.0306(16) 0.0354(17) -0.0089(14) -0.0157(15) 0.0063(14)
C7 0.0343(19) 0.0386(18) 0.0333(17) -0.0116(14) -0.0130(15) 0.0121(14)
C8 0.0362(19) 0.0416(19) 0.0356(18) -0.0126(15) -0.0155(16) 0.0131(15)
C9 0.042(2) 0.053(2) 0.051(2) -0.0215(18) -0.0221(18) 0.0220(18)
C10 0.037(2) 0.070(3) 0.044(2) -0.0187(19) -0.0142(17) 0.028(2)
C11 0.040(2) 0.069(3) 0.0342(19) -0.0053(19) -0.0080(16) 0.0147(18)
C12 0.041(2) 0.050(2) 0.0340(18) -0.0107(16) -0.0104(16) 0.0077(16)
C13 0.049(2) 0.0318(17) 0.052(2) -0.0162(15) -0.0186(17) 0.0017(16)
C14 0.0394(19) 0.0316(17) 0.0415(19) -0.0048(14) -0.0148(15) -0.0031(15)
C15 0.046(2) 0.043(2) 0.043(2) -0.0144(16) -0.0115(17) -0.0012(16)
C16 0.040(2) 0.066(3) 0.048(2) -0.0141(18) -0.0115(17) -0.012(2)
C17 0.046(2) 0.053(2) 0.0366(19) 0.0000(17) -0.0106(16) -0.0070(17)
C18 0.050(2) 0.0340(18) 0.043(2) -0.0043(16) -0.0065(17) -0.0008(16)
C19 0.036(2) 0.0383(19) 0.053(2) -0.0116(15) -0.0047(18) -0.0126(18)
C20 0.057(3) 0.058(3) 0.084(3) 0.004(2) -0.005(2) -0.027(2)
C21 0.038(2) 0.041(2) 0.053(2) -0.0035(16) -0.0156(17) -0.0039(17)
C22 0.047(2) 0.079(3) 0.079(3) -0.019(2) -0.022(2) -0.018(2)
C23 0.0312(18) 0.0363(17) 0.0293(16) -0.0101(14) -0.0069(14) -0.0017(13)
C24 0.0339(18) 0.0366(18) 0.0318(16) -0.0108(14) -0.0100(14) -0.0010(14)
C25 0.040(2) 0.0364(18) 0.0432(19) -0.0028(15) -0.0123(16) -0.0050(16)
C26 0.0350(19) 0.053(2) 0.0399(19) -0.0054(16) -0.0072(16) -0.0122(17)
C27 0.042(2) 0.051(2) 0.0336(18) -0.0144(17) -0.0033(16) -0.0038(16)
C28 0.0391(19) 0.0361(18) 0.0356(18) -0.0106(15) -0.0015(15) -0.0013(15)
C29 0.0322(18) 0.0342(17) 0.0317(16) -0.0084(14) -0.0111(14) 0.0024(14)
C30 0.0283(17) 0.0383(18) 0.0341(17) -0.0106(14) -0.0102(14) 0.0059(14)
C31 0.031(2) 0.045(2) 0.062(2) -0.0077(16) -0.0063(18) 0.0198(18)
C32 0.041(2) 0.064(3) 0.069(3) -0.011(2) -0.003(2) 0.030(2)
C33 0.038(2) 0.071(3) 0.056(2) -0.008(2) 0.0071(19) 0.017(2)
C34 0.046(2) 0.045(2) 0.045(2) -0.0034(17) -0.0012(18) 0.0064(17)
C35 0.0369(18) 0.0292(16) 0.0469(19) -0.0101(14) -0.0149(15) 0.0024(14)
C36 0.0258(16) 0.0335(17) 0.0343(17) -0.0026(13) -0.0067(14) 0.0012(14)
C37 0.044(2) 0.073(3) 0.047(2) -0.0241(19) -0.0187(17) 0.0141(19)
C38 0.037(2) 0.094(3) 0.048(2) -0.011(2) -0.0174(18) -0.001(2)
C39 0.054(2) 0.071(3) 0.039(2) 0.016(2) -0.0157(19) 0.003(2)
C40 0.066(3) 0.052(2) 0.044(2) -0.010(2) -0.010(2) 0.0138(18)
C41 0.077(3) 0.045(2) 0.043(2) -0.028(2) 0.010(2) -0.0126(18)
C42 0.108(4) 0.077(3) 0.053(2) -0.063(3) 0.014(3) -0.014(2)
C43 0.058(2) 0.0282(18) 0.043(2) 0.0048(16) 0.0064(19) 0.0054(16)
C44 0.078(3) 0.078(3) 0.082(3) 0.037(3) -0.005(3) -0.009(3)
C45 0.051(2) 0.100(4) 0.047(2) -0.010(2) -0.001(2) 0.006(2)
C46 0.042(2) 0.101(4) 0.069(3) -0.027(2) -0.012(2) 0.035(3)
C47 0.044(2) 0.069(3) 0.065(3) 0.000(2) 0.003(2) -0.015(2)
C48 0.051(2) 0.066(3) 0.052(2) -0.017(2) 0.0100(19) -0.001(2)

loop_
_atom_type_symbol
_atom_type_description
_atom_type_scat_dispersion_real
_atom_type_scat_dispersion_imag
_atom_type_scat_source
C C 0.0033 0.0016 'International Tables Vol C Tables 4.2.6.8 and 6.1.1.4'
H H 0.0000 0.0000 'International Tables Vol C Tables 4.2.6.8 and 6.1.1.4'
N N 0.0061 0.0033 'International Tables Vol C Tables 4.2.6.8 and 6.1.1.4'
O O 0.0106 0.0060 'International Tables Vol C Tables 4.2.6.8 and 6.1.1.4'
Cu Cu 0.3201 1.2651 'International Tables Vol C Tables 4.2.6.8 and 6.1.1.4'

loop_
_geom_angle_atom_site_label_1
_geom_angle_atom_site_label_2
_geom_angle_atom_site_label_3
_geom_angle
_geom_angle_publ_flag
C100 C110 H111 109.5 ?
C100 C110 H112 109.5 ?
H111 C110 H112 109.5 ?
C100 C110 H113 109.5 ?
H111 C110 H113 109.5 ?
H112 C110 H113 109.5 ?
O100 C100 C110 114.6(9) ?
O100 C100 H101 108.6 ?
C110 C100 H101 108.6 ?
O100 C100 H102 108.6 ?
C110 C100 H102 108.6 ?
H101 C100 H102 107.6 ?
C100 O100 H100 109.5 ?
C200 C210 H211 109.5 ?
C200 C210 H212 109.5 ?
H211 C210 H212 109.5 ?
C200 C210 H213 109.5 ?
H211 C210 H213 109.5 ?
H212 C210 H213 109.5 ?
O200 C200 C210 113.2(9) ?
O200 C200 H201 108.9 ?
C210 C200 H201 108.9 ?
O200 C200 H202 108.9 ?
C210 C200 H202 108.9 ?
H201 C200 H202 107.7 ?
C200 O200 H200 109.5 ?
C300 C310 H311 109.5 ?
C300 C310 H312 109.5 ?
H311 C310 H312 109.5 ?
C300 C310 H313 109.5 ?
H311 C310 H313 109.5 ?
H312 C310 H313 109.5 ?
O300 C300 C310 103.6(9) ?
O300 C300 H301 111.0 ?
C310 C300 H301 111.0 ?
O300 C300 H302 111.0 ?
C310 C300 H302 111.0 ?
H301 C300 H302 109.0 ?
C300 O300 H300 109.5 ?
O1 Cu1 N2 166.81(11) y
O1 Cu1 O3 94.41(9) y
N2 Cu1 O3 94.24(10) y
O1 Cu1 N1 93.50(10) y
N2 Cu1 N1 80.25(10) y
O3 Cu1 N1 165.68(10) y
O1 Cu1 C19 98.13(10) ?
N2 Cu1 C19 94.31(10) ?
O3 Cu1 C19 29.61(10) ?
N1 Cu1 C19 137.00(11) ?
O7 Cu2 O5 94.38(10) y
O7 Cu2 N6 170.19(10) y
O5 Cu2 N6 93.55(10) y
O7 Cu2 N5 92.34(10) y
O5 Cu2 N5 172.00(11) y
N6 Cu2 N5 80.24(10) y
C21 O1 Cu1 109.3(2) ?
C19 O3 Cu1 100.5(2) ?
C41 O5 Cu2 103.6(2) ?
C43 O7 Cu2 103.3(2) ?
C5 N1 C1 118.9(3) ?
C5 N1 Cu1 125.0(2) ?
C1 N1 Cu1 116.0(2) ?
C6 N2 C7 106.7(2) ?
C6 N2 Cu1 115.4(2) ?
C7 N2 Cu1 137.8(2) ?
C6 N3 C8 106.7(3) ?
C6 N3 C13 130.8(3) ?
C8 N3 C13 121.9(3) ?
C18 N4 C14 117.1(3) ?
C34 N5 C30 118.9(3) ?
C34 N5 Cu2 125.4(2) ?
C30 N5 Cu2 115.70(19) ?
C29 N6 C23 106.7(3) ?
C29 N6 Cu2 114.30(19) ?
C23 N6 Cu2 139.0(2) ?
C29 N7 C24 106.4(2) ?
C29 N7 C35 129.8(3) ?
C24 N7 C35 123.8(3) ?
C36 N8 C40 117.2(3) ?
N1 C1 C2 121.2(3) ?
N1 C1 C6 110.6(3) ?
C2 C1 C6 128.2(3) ?
C1 C2 C3 119.1(3) ?
C1 C2 H2 120.4 ?
C3 C2 H2 120.4 ?
C4 C3 C2 119.0(3) ?
C4 C3 H3 120.5 ?
C2 C3 H3 120.5 ?
C5 C4 C3 119.0(3) ?
C5 C4 H4 120.5 ?
C3 C4 H4 120.5 ?
N1 C5 C4 122.7(3) ?
N1 C5 H5 118.6 ?
C4 C5 H5 118.6 ?
N2 C6 N3 111.7(3) ?
N2 C6 C1 117.7(3) ?
N3 C6 C1 130.6(3) ?
N2 C7 C8 108.1(3) ?
N2 C7 C12 131.4(3) ?
C8 C7 C12 120.5(3) ?
C7 C8 N3 106.7(3) ?
C7 C8 C9 121.9(3) ?
N3 C8 C9 131.4(3) ?
C10 C9 C8 117.7(3) ?
C10 C9 H9 121.2 ?
C8 C9 H9 121.2 ?
C9 C10 C11 121.3(3) ?
C9 C10 C46 118.8(4) ?
C11 C10 C46 119.9(4) ?
C12 C11 C10 120.3(3) ?
C12 C11 C45 119.2(4) ?
C10 C11 C45 120.5(3) ?
C11 C12 C7 118.3(3) ?
C11 C12 H12 120.9 ?
C7 C12 H12 120.9 ?
N3 C13 C14 110.2(3) ?
N3 C13 H13A 109.6 ?
C14 C13 H13A 109.6 ?
N3 C13 H13B 109.6 ?
C14 C13 H13B 109.6 ?
H13A C13 H13B 108.1 ?
N4 C14 C15 123.0(3) ?
N4 C14 C13 116.2(3) ?
C15 C14 C13 120.8(3) ?
C16 C15 C14 118.9(3) ?
C16 C15 H15 120.6 ?
C14 C15 H15 120.6 ?
C17 C16 C15 118.9(3) ?
C17 C16 H16 120.6 ?
C15 C16 H16 120.6 ?
C16 C17 C18 118.4(3) ?
C16 C17 H17 120.8 ?
C18 C17 H17 120.8 ?
N4 C18 C17 123.7(3) ?
N4 C18 H18 118.2 ?
C17 C18 H18 118.2 ?
O4 C19 O3 122.5(3) ?
O4 C19 C20 120.3(4) ?
O3 C19 C20 117.2(3) ?
O4 C19 Cu1 72.71(19) ?
O3 C19 Cu1 49.90(16) ?
C20 C19 Cu1 166.3(3) ?
C19 C20 H20A 109.5 ?
C19 C20 H20B 109.5 ?
H20A C20 H20B 109.5 ?
C19 C20 H20C 109.5 ?
H20A C20 H20C 109.5 ?
H20B C20 H20C 109.5 ?
O2 C21 O1 122.9(3) ?
O2 C21 C22 121.3(4) ?
O1 C21 C22 115.9(3) ?
C21 C22 H22A 109.5 ?
C21 C22 H22B 109.5 ?
H22A C22 H22B 109.5 ?
C21 C22 H22C 109.5 ?
H22A C22 H22C 109.5 ?
H22B C22 H22C 109.5 ?
N6 C23 C24 108.5(3) ?
N6 C23 C28 131.3(3) ?
C24 C23 C28 120.2(3) ?
N7 C24 C25 131.3(3) ?
N7 C24 C23 106.5(3) ?
C25 C24 C23 122.2(3) ?
C26 C25 C24 117.5(3) ?
C26 C25 H25 121.2 ?
C24 C25 H25 121.2 ?
C25 C26 C27 121.0(3) ?
C25 C26 C47 118.9(3) ?
C27 C26 C47 120.1(3) ?
C28 C27 C26 120.5(3) ?
C28 C27 C48 119.3(3) ?
C26 C27 C48 120.1(3) ?
C27 C28 C23 118.6(3) ?
C27 C28 H28 120.7 ?
C23 C28 H28 120.7 ?
N6 C29 N7 111.9(3) ?
N6 C29 C30 118.5(3) ?
N7 C29 C30 129.5(3) ?
N5 C30 C31 121.2(3) ?
N5 C30 C29 111.1(3) ?
C31 C30 C29 127.7(3) ?
C32 C31 C30 119.3(3) ?
C32 C31 H31 120.3 ?
C30 C31 H31 120.3 ?
C33 C32 C31 119.3(4) ?
C33 C32 H32 120.4 ?
C31 C32 H32 120.4 ?
C32 C33 C34 119.0(3) ?
C32 C33 H33 120.5 ?
C34 C33 H33 120.5 ?
N5 C34 C33 122.4(3) ?
N5 C34 H34 118.8 ?
C33 C34 H34 118.8 ?
N7 C35 C36 114.1(2) ?
N7 C35 H35A 108.7 ?
C36 C35 H35A 108.7 ?
N7 C35 H35B 108.7 ?
C36 C35 H35B 108.7 ?
H35A C35 H35B 107.6 ?
N8 C36 C37 122.2(3) ?
N8 C36 C35 114.7(3) ?
C37 C36 C35 123.0(3) ?
C36 C37 C38 119.8(3) ?
C36 C37 H37 120.1 ?
C38 C37 H37 120.1 ?
C39 C38 C37 118.5(4) ?
C39 C38 H38 120.8 ?
C37 C38 H38 120.8 ?
C38 C39 C40 118.7(4) ?
C38 C39 H39 120.7 ?
C40 C39 H39 120.7 ?
N8 C40 C39 123.6(4) ?
N8 C40 H40 118.2 ?
C39 C40 H40 118.2 ?
O6 C41 O5 122.7(3) ?
O6 C41 C42 120.7(4) ?
O5 C41 C42 116.6(3) ?
C41 C42 H42A 109.5 ?
C41 C42 H42B 109.5 ?
H42A C42 H42B 109.5 ?
C41 C42 H42C 109.5 ?
H42A C42 H42C 109.5 ?
H42B C42 H42C 109.5 ?
O8 C43 O7 122.7(3) ?
O8 C43 C44 120.4(4) ?
O7 C43 C44 116.9(3) ?
C43 C44 H44A 109.5 ?
C43 C44 H44B 109.5 ?
H44A C44 H44B 109.5 ?
C43 C44 H44C 109.5 ?
H44A C44 H44C 109.5 ?
H44B C44 H44C 109.5 ?
C11 C45 H45A 109.5 ?
C11 C45 H45B 109.5 ?
H45A C45 H45B 109.5 ?
C11 C45 H45C 109.5 ?
H45A C45 H45C 109.5 ?
H45B C45 H45C 109.5 ?
C10 C46 H46A 109.5 ?
C10 C46 H46B 109.5 ?
H46A C46 H46B 109.5 ?
C10 C46 H46C 109.5 ?
H46A C46 H46C 109.5 ?
H46B C46 H46C 109.5 ?
C26 C47 H47A 109.5 ?
C26 C47 H47B 109.5 ?
H47A C47 H47B 109.5 ?
C26 C47 H47C 109.5 ?
H47A C47 H47C 109.5 ?
H47B C47 H47C 109.5 ?
C27 C48 H48A 109.5 ?
C27 C48 H48B 109.5 ?
H48A C48 H48B 109.5 ?
C27 C48 H48C 109.5 ?
H48A C48 H48C 109.5 ?
H48B C48 H48C 109.5 ?

loop_
_geom_bond_atom_site_label_1
_geom_bond_atom_site_label_2
_geom_bond_distance
_geom_bond_publ_flag
N1 C1 1.361(4) ?
C9 C10 1.373(5) ?
C110 C100 1.476(9) ?
C10 C11 1.423(5) ?
C11 C12 1.390(5) ?
C7 C12 1.393(4) ?
N3 C13 1.466(4) ?
C13 C14 1.507(5) ?
N4 C14 1.337(4) ?
C14 C15 1.381(4) ?
C15 C16 1.377(5) ?
C16 C17 1.375(5) ?
C17 C18 1.382(5) ?
N4 C18 1.332(4) ?
O4 C19 1.240(4) ?
O3 C19 1.275(4) ?
Cu1 C19 2.538(3) ?
C1 C2 1.383(4) ?
C19 C20 1.515(5) ?
C210 C200 1.444(9) ?
O2 C21 1.232(4) ?
O1 C21 1.269(4) ?
C21 C22 1.517(5) ?
N6 C23 1.389(4) ?
C23 C24 1.394(4) ?
N7 C24 1.392(4) ?
C24 C25 1.393(4) ?
C25 C26 1.385(4) ?
C26 C27 1.420(5) ?
C27 C28 1.387(4) ?
C23 C28 1.395(4) ?
N7 C29 1.370(4) ?
N6 C29 1.321(4) ?
C2 C3 1.390(5) ?
C29 C30 1.466(4) ?
N5 C30 1.355(4) ?
C310 C300 1.532(10) ?
C30 C31 1.379(4) ?
C31 C32 1.379(5) ?
C32 C33 1.372(5) ?
C33 C34 1.377(5) ?
N5 C34 1.333(4) ?
N7 C35 1.467(4) ?
C35 C36 1.504(4) ?
N8 C36 1.330(4) ?
C36 C37 1.368(4) ?
C37 C38 1.377(5) ?
C38 C39 1.355(5) ?
C3 C4 1.380(5) ?
C39 C40 1.373(5) ?
N8 C40 1.334(5) ?
O6 C41 1.231(4) ?
O5 C41 1.267(4) ?
C41 C42 1.523(5) ?
O8 C43 1.242(4) ?
O7 C43 1.278(5) ?
C43 C44 1.511(5) ?
C11 C45 1.509(5) ?
C10 C46 1.526(5) ?
C26 C47 1.514(4) ?
C27 C48 1.519(5) ?
C4 C5 1.373(5) ?
N1 C5 1.333(4) ?
C1 C6 1.470(4) ?
N3 C6 1.358(4) ?
N2 C6 1.329(4) ?
N2 C7 1.392(4) ?
C7 C8 1.392(4) ?
N3 C8 1.392(4) ?
C8 C9 1.394(4) ?
O100 H100 0.8400 ?
C100 H101 0.9900 ?
C100 H102 0.9900 ?
C110 H111 0.9800 ?
C110 H112 0.9800 ?
C110 H113 0.9800 ?
C12 H12 0.9500 ?
C13 H13A 0.9900 ?
C13 H13B 0.9900 ?
C15 H15 0.9500 ?
C16 H16 0.9500 ?
C17 H17 0.9500 ?
C18 H18 0.9500 ?
C2 H2 0.9500 ?
O200 H200 0.8400 ?
C200 H201 0.9900 ?
C200 H202 0.9900 ?
C20 H20A 0.9800 ?
C20 H20B 0.9800 ?
C20 H20C 0.9800 ?
C210 H211 0.9800 ?
C210 H212 0.9800 ?
C210 H213 0.9800 ?
C22 H22A 0.9800 ?
C22 H22B 0.9800 ?
C22 H22C 0.9800 ?
C25 H25 0.9500 ?
C28 H28 0.9500 ?
C3 H3 0.9500 ?
O300 H300 0.8400 ?
C300 H301 0.9900 ?
C300 H302 0.9900 ?
C31 H31 0.9500 ?
C310 H311 0.9800 ?
C310 H312 0.9800 ?
C310 H313 0.9800 ?
C32 H32 0.9500 ?
C33 H33 0.9500 ?
C34 H34 0.9500 ?
C35 H35A 0.9900 ?
C35 H35B 0.9900 ?
C37 H37 0.9500 ?
C38 H38 0.9500 ?
C39 H39 0.9500 ?
C4 H4 0.9500 ?
C40 H40 0.9500 ?
C42 H42A 0.9800 ?
C42 H42B 0.9800 ?
C42 H42C 0.9800 ?
C44 H44A 0.9800 ?
C44 H44B 0.9800 ?
C44 H44C 0.9800 ?
C45 H45A 0.9800 ?
C45 H45B 0.9800 ?
C45 H45C 0.9800 ?
C46 H46A 0.9800 ?
C46 H46B 0.9800 ?
C46 H46C 0.9800 ?
C47 H47A 0.9800 ?
C47 H47B 0.9800 ?
C47 H47C 0.9800 ?
C48 H48A 0.9800 ?
C48 H48B 0.9800 ?
C48 H48C 0.9800 ?
C5 H5 0.9500 ?
C9 H9 0.9500 ?
Cu1 N1 2.024(3) y
Cu1 N2 1.962(2) y
Cu1 O1 1.931(2) y
Cu1 O3 1.974(2) y
Cu1 O2 2.471(2) ?
Cu1 O4 2.698(3) ?
Cu2 N5 2.029(2) y
Cu2 N6 1.987(3) y
C100 O100 1.362(9) ?
C200 O200 1.375(9) ?
C300 O300 1.388(10) ?
Cu2 O5 1.961(2) y
Cu2 O7 1.955(2) y
Cu2 O6 2.554(3) ?
Cu2 O8 2.546(3) ?

loop_
_geom_hbond_atom_site_label_D
_geom_hbond_atom_site_label_H
_geom_hbond_atom_site_label_A
_geom_hbond_site_symmetry_A
_geom_hbond_distance_DH
_geom_hbond_distance_HA
_geom_hbond_distance_DA
_geom_hbond_angle_DHA
_geom_hbond_publ_flag
O100 H100 O2 2_766 0.84 2.25 3.010(8) 151.5 y
O200 H200 O6 . 0.84 2.31 3.068(14) 149.4 y
O300 H300 O6 . 0.84 2.41 3.13(2) 144.3 y
C5 H5 O1 . 0.95 2.52 3.043(4) 114.9 n
C5 H5 N8 1_655 0.95 2.52 3.279(4) 136.7 y
C9 H9 O2 2_756 0.95 2.61 3.482(5) 153.4 n
C12 H12 O3 . 0.95 2.51 3.171(4) 127.2 n
C13 H13A O2 2_756 0.99 2.53 3.497(4) 166.5 y
C17 H17 O8 2_665 0.95 2.63 3.334(4) 131.6 y
C20 H20B O3 2_766 0.98 2.61 3.576(5) 168.6 y
C25 H25 O8 2_665 0.95 2.45 3.321(4) 152.0 y
C28 H28 O5 . 0.95 2.50 3.188(4) 129.0 n
C33 H33 O100 1_455 0.95 2.51 3.202(8) 129.7 y
C34 H34 O7 . 0.95 2.48 3.015(4) 115.7 n
C35 H35A O8 2_665 0.99 2.37 3.353(4) 170.0 y
C42 H42A O5 2_675 0.98 2.63 3.600(6) 169.1 n

loop_
_geom_torsion_atom_site_label_1
_geom_torsion_atom_site_label_2
_geom_torsion_atom_site_label_3
_geom_torsion_atom_site_label_4
_geom_torsion
_geom_torsion_publ_flag
C5 N1 C1 C2 0.6(5) ?
Cu1 N1 C1 C2 177.3(2) ?
C5 N1 C1 C6 -179.0(3) ?
Cu1 N1 C1 C6 -2.3(3) ?
N1 C1 C2 C3 0.6(5) ?
C6 C1 C2 C3 -179.9(3) ?
C1 C2 C3 C4 -1.8(5) ?
C2 C3 C4 C5 2.0(6) ?
C1 N1 C5 C4 -0.4(5) ?
Cu1 N1 C5 C4 -176.9(3) ?
C3 C4 C5 N1 -0.8(6) ?
C7 N2 C6 N3 -1.6(3) ?
Cu1 N2 C6 N3 -179.4(2) ?
C7 N2 C6 C1 178.4(3) ?
Cu1 N2 C6 C1 0.5(4) ?
C8 N3 C6 N2 2.3(3) ?
C13 N3 C6 N2 173.4(3) ?
C8 N3 C6 C1 -177.6(3) ?
C13 N3 C6 C1 -6.6(6) ?
N1 C1 C6 N2 1.2(4) y
C2 C1 C6 N2 -178.4(3) ?
N1 C1 C6 N3 -178.9(3) ?
C2 C1 C6 N3 1.5(6) ?
C6 N2 C7 C8 0.2(3) ?
Cu1 N2 C7 C8 177.3(2) ?
C6 N2 C7 C12 -178.2(3) ?
Cu1 N2 C7 C12 -1.1(6) ?
N2 C7 C8 N3 1.1(3) ?
C12 C7 C8 N3 179.7(3) ?
N2 C7 C8 C9 -177.3(3) ?
C12 C7 C8 C9 1.4(5) ?
C6 N3 C8 C7 -2.0(3) ?
C13 N3 C8 C7 -174.1(3) ?
C6 N3 C8 C9 176.1(3) ?
C13 N3 C8 C9 4.1(5) ?
C7 C8 C9 C10 -0.1(5) ?
N3 C8 C9 C10 -178.0(3) ?
C8 C9 C10 C11 -0.7(5) ?
C8 C9 C10 C46 178.6(3) ?
C9 C10 C11 C12 0.3(5) ?
C46 C10 C11 C12 -179.0(3) ?
C9 C10 C11 C45 -178.6(3) ?
C46 C10 C11 C45 2.0(5) ?
C10 C11 C12 C7 0.9(5) ?
C45 C11 C12 C7 179.9(3) ?
N2 C7 C12 C11 176.5(3) ?
C8 C7 C12 C11 -1.7(5) ?
C6 N3 C13 C14 -86.0(4) ?
C8 N3 C13 C14 83.9(4) ?
C18 N4 C14 C15 -0.9(5) ?
C18 N4 C14 C13 -179.6(3) ?
N3 C13 C14 N4 50.3(4) ?
N3 C13 C14 C15 -128.4(3) ?
N4 C14 C15 C16 1.0(5) ?
C13 C14 C15 C16 179.7(3) ?
C14 C15 C16 C17 -0.8(5) ?
C15 C16 C17 C18 0.5(5) ?
C14 N4 C18 C17 0.6(5) ?
C16 C17 C18 N4 -0.5(5) ?
Cu1 O3 C19 O4 -5.1(3) ?
Cu1 O3 C19 C20 174.3(2) ?
Cu1 O1 C21 O2 6.6(4) ?
Cu1 O1 C21 C22 -173.4(2) ?
C29 N6 C23 C24 0.8(3) ?
Cu2 N6 C23 C24 -178.7(2) ?
C29 N6 C23 C28 -179.1(3) ?
Cu2 N6 C23 C28 1.4(5) ?
C29 N7 C24 C25 177.8(3) ?
C35 N7 C24 C25 -4.4(5) ?
C29 N7 C24 C23 -1.0(3) ?
C35 N7 C24 C23 176.8(3) ?
N6 C23 C24 N7 0.2(3) ?
C28 C23 C24 N7 -180.0(3) ?
N6 C23 C24 C25 -178.8(3) ?
C28 C23 C24 C25 1.1(5) ?
N7 C24 C25 C26 -177.8(3) ?
C23 C24 C25 C26 0.8(5) ?
C24 C25 C26 C27 -1.4(5) ?
C24 C25 C26 C47 177.4(3) ?
C25 C26 C27 C28 0.2(5) ?
C47 C26 C27 C28 -178.7(3) ?
C25 C26 C27 C48 180.0(3) ?
C47 C26 C27 C48 1.1(5) ?
C26 C27 C28 C23 1.7(5) ?
C48 C27 C28 C23 -178.1(3) ?
N6 C23 C28 C27 177.5(3) ?
C24 C23 C28 C27 -2.3(5) ?
C23 N6 C29 N7 -1.4(3) ?
Cu2 N6 C29 N7 178.20(19) ?
C23 N6 C29 C30 177.1(3) ?
Cu2 N6 C29 C30 -3.3(3) ?
C24 N7 C29 N6 1.5(3) ?
C35 N7 C29 N6 -176.1(3) ?
C24 N7 C29 C30 -176.8(3) ?
C35 N7 C29 C30 5.6(5) ?
C34 N5 C30 C31 -1.7(5) ?
Cu2 N5 C30 C31 175.8(3) ?
C34 N5 C30 C29 179.5(3) ?
Cu2 N5 C30 C29 -3.0(3) ?
N6 C29 C30 N5 4.2(4) ?
N7 C29 C30 N5 -177.6(3) ?
N6 C29 C30 C31 -174.5(3) ?
N7 C29 C30 C31 3.7(5) ?
N5 C30 C31 C32 2.1(5) ?
C29 C30 C31 C32 -179.2(3) ?
C30 C31 C32 C33 -0.9(6) ?
C31 C32 C33 C34 -0.8(7) ?
C30 N5 C34 C33 0.0(5) ?
Cu2 N5 C34 C33 -177.2(3) ?
C32 C33 C34 N5 1.2(6) ?
C29 N7 C35 C36 -84.0(4) ?
C24 N7 C35 C36 98.8(3) ?
C40 N8 C36 C37 -0.6(5) ?
C40 N8 C36 C35 175.8(3) ?
N7 C35 C36 N8 144.9(3) ?
N7 C35 C36 C37 -38.7(4) ?
N8 C36 C37 C38 -0.1(6) ?
C35 C36 C37 C38 -176.3(3) ?
C36 C37 C38 C39 0.5(6) ?
C37 C38 C39 C40 -0.1(6) ?
C36 N8 C40 C39 1.1(5) ?
C38 C39 C40 N8 -0.7(6) ?
Cu2 O5 C41 O6 -6.3(5) ?
Cu2 O5 C41 C42 173.3(3) ?
Cu2 O7 C43 O8 -1.0(4) ?
Cu2 O7 C43 C44 177.3(3) ?
